data_8102300
loop_
_publ_author_name
'Zi-Liang Wang'
'Lin-Heng Wei'

_publ_section_title
;
 Crystal structure of bis-aminopyridinium 1,5-naphthalenedisulfonate,
 [(C5H7N2)2][C10H6O6S2]
;
_journal_issue 3
_journal_name_full 'Zeitschrift f\"ur Kristallographie - New Crystal Structures'
_journal_page_first 275
_journal_volume 223
_journal_year 2008
_chemical_formula_moiety 'C10 H6 O6 S2, 2(C5 H7 N2)'
_chemical_formula_sum 'C20 H20 N4 O6 S2'
_chemical_formula_weight 476.54
_space_group_IT_number 2
_symmetry_cell_setting triclinic
_symmetry_space_group_name_Hall '-P 1'
_symmetry_space_group_name_H-M 'P -1'
_atom_sites_solution_hydrogens geom
_atom_sites_solution_primary direct
_atom_sites_solution_secondary difmap
_audit_creation_method SHELXL-97
_cell_angle_alpha 111.621(12)
_cell_angle_beta 91.835(13)
_cell_angle_gamma 96.957(13)
_cell_formula_units_Z 1
_cell_length_a 7.265(2)
_cell_length_b 8.183(4)
_cell_length_c 9.516(3)
_cell_measurement_temperature 296(2)
_cell_volume 520.2(3)
_computing_cell_refinement 'Bruker SMART'
_computing_data_collection 'Bruker SMART'
_computing_data_reduction 'Bruker SAINT'
_computing_molecular_graphics 'Bruker SHELXTL'
_computing_publication_material 'Bruker SHELXTL'
_computing_structure_refinement 'SHELXL-97 (Sheldrick, 1997)'
_computing_structure_solution 'SHELXS-97 (Sheldrick, 1997)'
_diffrn_ambient_temperature 296(2)
_diffrn_measured_fraction_theta_full 0.988
_diffrn_measured_fraction_theta_max 0.988
_diffrn_measurement_device_type 'Bruker SMART Apex CCD area-detector'
_diffrn_measurement_method \w
_diffrn_radiation_monochromator graphite
_diffrn_radiation_source 'fine-focus sealed tube'
_diffrn_radiation_type MoK\a
_diffrn_radiation_wavelength 0.71073
_diffrn_reflns_av_R_equivalents 0.0237
_diffrn_reflns_av_sigmaI/netI 0.0296
_diffrn_reflns_limit_h_max 8
_diffrn_reflns_limit_h_min -8
_diffrn_reflns_limit_k_max 10
_diffrn_reflns_limit_k_min -10
_diffrn_reflns_limit_l_max 11
_diffrn_reflns_limit_l_min -11
_diffrn_reflns_number 4953
_diffrn_reflns_theta_full 25.99
_diffrn_reflns_theta_max 25.99
_diffrn_reflns_theta_min 2.31
_diffrn_standards_decay_% none
_diffrn_standards_interval_count none
_diffrn_standards_interval_time none
_diffrn_standards_number none
_exptl_absorpt_coefficient_mu 0.304
_exptl_absorpt_correction_T_max 0.9880
_exptl_absorpt_correction_T_min 0.9616
_exptl_absorpt_correction_type multi-scan
_exptl_absorpt_process_details SADABS
_exptl_crystal_colour colorless
_exptl_crystal_density_diffrn 1.521
_exptl_crystal_density_method 'not measured'
_exptl_crystal_description block
_exptl_crystal_F_000 248
_exptl_crystal_size_max 0.13
_exptl_crystal_size_mid 0.10
_exptl_crystal_size_min 0.04
_refine_diff_density_max 0.214
_refine_diff_density_min -0.338
_refine_diff_density_rms 0.066
_refine_ls_extinction_method none
_refine_ls_goodness_of_fit_ref 1.056
_refine_ls_hydrogen_treatment mixed
_refine_ls_matrix_type full
_refine_ls_number_parameters 157
_refine_ls_number_reflns 2013
_refine_ls_number_restraints 3
_refine_ls_restrained_S_all 1.055
_refine_ls_R_factor_all 0.0433
_refine_ls_R_factor_gt 0.0340
_refine_ls_shift/su_max 0.000
_refine_ls_shift/su_mean 0.000
_refine_ls_structure_factor_coef Fsqd
_refine_ls_weighting_details 'calc w=1/[\s^2^(Fo^2^)+(0.0601P)^2^+0.0251P] where P=(Fo^2^+2Fc^2^)/3'
_refine_ls_weighting_scheme calc
_refine_ls_wR_factor_gt 0.0929
_refine_ls_wR_factor_ref 0.0980
_reflns_number_gt 1634
_reflns_number_total 2013
_reflns_threshold_expression >2sigma(I)
_cod_data_source_file 1267-2296.cff
_cod_data_source_block zl
_cod_depositor_comments
;
The following automatic conversions were performed:
'_symmetry_cell_setting' value 'Triclinic' changed to 'triclinic'
according to '/home/saulius/struct/CIF-dictionaries/cif_core.dic'
dictionary named 'cif_core.dic' version 2.4.1 from
2010-06-29.

'_exptl_absorpt_correction_type' value 'MULTI-SCAN' changed
to 'multi-scan' according to
'/home/saulius/struct/CIF-dictionaries/cif_core.dic' dictionary named
'cif_core.dic' version 2.4.1 from 2010-06-29.

Automatic conversion script
Id: cif_fix_enum 1555 2011-01-17 13:19:09Z saulius 
;
_cod_original_sg_symbol_H-M P-1
_cod_database_code 8102300

loop_
_symmetry_equiv_pos_as_xyz
'x, y, z'
'-x, -y, -z'

loop_
_atom_site_label
_atom_site_type_symbol
_atom_site_fract_x
_atom_site_fract_y
_atom_site_fract_z
_atom_site_U_iso_or_equiv
_atom_site_adp_type
_atom_site_occupancy
_atom_site_symmetry_multiplicity
_atom_site_calc_flag
_atom_site_refinement_flags
_atom_site_disorder_assembly
_atom_site_disorder_group
S1 S 0.25095(6) 0.85401(6) 0.24549(5) 0.03651(17) Uani 1 1 d . . .
N1 N 0.2491(2) 0.6302(2) 0.53720(16) 0.0399(4) Uani 1 1 d D . .
N2 N 0.1740(3) 0.9143(2) 0.6472(2) 0.0480(4) Uani 1 1 d D . .
O1 O 0.2733(2) 0.69345(18) 0.27471(14) 0.0509(4) Uani 1 1 d . . .
O2 O 0.07128(17) 0.83858(18) 0.16489(14) 0.0466(4) Uani 1 1 d . . .
O3 O 0.2906(2) 1.01505(18) 0.38196(13) 0.0498(4) Uani 1 1 d . . .
C1 C 0.1836(2) 0.7568(2) 0.65474(19) 0.0347(4) Uani 1 1 d . . .
C2 C 0.1307(2) 0.7105(3) 0.77889(19) 0.0411(5) Uani 1 1 d . . .
H2 H 0.0864 0.7936 0.8621 0.049 Uiso 1 1 calc R . .
C3 C 0.1443(3) 0.5451(3) 0.7769(2) 0.0501(5) Uani 1 1 d . . .
H3 H 0.1083 0.5158 0.8586 0.060 Uiso 1 1 calc R . .
C4 C 0.2123(3) 0.4178(3) 0.6520(2) 0.0522(5) Uani 1 1 d . . .
H4 H 0.2224 0.3050 0.6507 0.063 Uiso 1 1 calc R . .
C5 C 0.2625(3) 0.4636(3) 0.5346(2) 0.0467(5) Uani 1 1 d . . .
H5 H 0.3066 0.3811 0.4510 0.056 Uiso 1 1 calc R . .
C6 C 0.5320(2) 0.7331(2) 0.07008(19) 0.0352(4) Uani 1 1 d . . .
H6 H 0.5228 0.6463 0.1118 0.042 Uiso 1 1 calc R . .
C7 C 0.4213(2) 0.8650(2) 0.11561(17) 0.0297(4) Uani 1 1 d . . .
C8 C 0.4351(2) 1.0034(2) 0.05590(16) 0.0280(4) Uani 1 1 d . . .
C9 C 0.3251(2) 1.1445(2) 0.10130(19) 0.0346(4) Uani 1 1 d . . .
H9 H 0.2413 1.1500 0.1742 0.042 Uiso 1 1 calc R . .
C10 C 0.3406(2) 1.2715(2) 0.0395(2) 0.0393(4) Uani 1 1 d . . .
H10 H 0.2667 1.3617 0.0700 0.047 Uiso 1 1 calc R . .
H1A H 0.268(3) 0.659(3) 0.4596(19) 0.074(8) Uiso 1 1 d D . .
H2A H 0.118(3) 0.988(2) 0.7145(18) 0.062(7) Uiso 1 1 d D . .
H2B H 0.211(3) 0.944(3) 0.5740(19) 0.069(8) Uiso 1 1 d D . .

loop_
_atom_site_aniso_label
_atom_site_aniso_U_11
_atom_site_aniso_U_22
_atom_site_aniso_U_33
_atom_site_aniso_U_23
_atom_site_aniso_U_13
_atom_site_aniso_U_12
S1 0.0468(3) 0.0350(3) 0.0315(2) 0.01519(19) 0.01421(19) 0.00819(19)
N1 0.0468(9) 0.0425(9) 0.0337(8) 0.0163(7) 0.0110(7) 0.0104(7)
N2 0.0625(11) 0.0405(10) 0.0439(10) 0.0162(8) 0.0169(8) 0.0141(8)
O1 0.0750(10) 0.0430(8) 0.0487(8) 0.0291(7) 0.0260(7) 0.0169(7)
O2 0.0400(7) 0.0551(9) 0.0460(7) 0.0200(7) 0.0135(6) 0.0059(6)
O3 0.0720(9) 0.0435(8) 0.0319(7) 0.0103(6) 0.0135(6) 0.0109(7)
C1 0.0330(9) 0.0373(10) 0.0324(8) 0.0118(7) 0.0036(7) 0.0038(7)
C2 0.0378(10) 0.0512(12) 0.0312(9) 0.0134(8) 0.0049(7) 0.0012(8)
C3 0.0527(12) 0.0590(14) 0.0429(11) 0.0282(10) 0.0005(9) -0.0042(10)
C4 0.0633(13) 0.0431(11) 0.0558(12) 0.0266(10) -0.0021(10) 0.0039(10)
C5 0.0534(12) 0.0395(11) 0.0454(11) 0.0119(9) 0.0051(9) 0.0127(9)
C6 0.0417(10) 0.0285(9) 0.0401(9) 0.0170(7) 0.0061(7) 0.0085(7)
C7 0.0326(9) 0.0287(8) 0.0270(8) 0.0094(7) 0.0047(7) 0.0036(7)
C8 0.0304(8) 0.0255(8) 0.0269(8) 0.0082(6) 0.0033(6) 0.0042(6)
C9 0.0365(9) 0.0315(9) 0.0381(9) 0.0137(7) 0.0134(7) 0.0090(7)
C10 0.0403(10) 0.0314(9) 0.0497(10) 0.0156(8) 0.0125(8) 0.0150(7)

loop_
_atom_type_symbol
_atom_type_description
_atom_type_scat_dispersion_real
_atom_type_scat_dispersion_imag
_atom_type_scat_source
C C 0.0033 0.0016 'International Tables Vol C Tables 4.2.6.8 and 6.1.1.4'
H H 0.0000 0.0000 'International Tables Vol C Tables 4.2.6.8 and 6.1.1.4'
N N 0.0061 0.0033 'International Tables Vol C Tables 4.2.6.8 and 6.1.1.4'
O O 0.0106 0.0060 'International Tables Vol C Tables 4.2.6.8 and 6.1.1.4'
S S 0.1246 0.1234 'International Tables Vol C Tables 4.2.6.8 and 6.1.1.4'

loop_
_geom_angle_atom_site_label_1
_geom_angle_atom_site_label_2
_geom_angle_atom_site_label_3
_geom_angle
_geom_angle_site_symmetry_1
_geom_angle_site_symmetry_3
_geom_angle_publ_flag
O3 S1 O2 112.98(8) . . ?
O3 S1 O1 112.52(8) . . ?
O2 S1 O1 112.16(8) . . ?
O3 S1 C7 108.10(8) . . ?
O2 S1 C7 105.47(8) . . ?
O1 S1 C7 104.94(8) . . ?
C1 N1 C5 122.83(17) . . ?
C1 N1 H1A 113.9(17) . . ?
C5 N1 H1A 122.7(17) . . ?
C1 N2 H2A 118.4(16) . . ?
C1 N2 H2B 124.3(17) . . ?
H2A N2 H2B 117(2) . . ?
N2 C1 N1 118.79(17) . . ?
N2 C1 C2 124.24(17) . . ?
N1 C1 C2 116.96(17) . . ?
C3 C2 C1 120.38(17) . . ?
C3 C2 H2 119.8 . . ?
C1 C2 H2 119.8 . . ?
C2 C3 C4 120.62(19) . . ?
C2 C3 H3 119.7 . . ?
C4 C3 H3 119.7 . . ?
C5 C4 C3 118.4(2) . . ?
C5 C4 H4 120.8 . . ?
C3 C4 H4 120.8 . . ?
C4 C5 N1 120.79(19) . . ?
C4 C5 H5 119.6 . . ?
N1 C5 H5 119.6 . . ?
C7 C6 C10 120.42(17) . 2_675 ?
C7 C6 H6 119.8 . . ?
C10 C6 H6 119.8 2_675 . ?
C6 C7 C8 121.16(15) . . ?
C6 C7 S1 118.02(14) . . ?
C8 C7 S1 120.76(12) . . ?
C9 C8 C8 119.06(19) . 2_675 ?
C9 C8 C7 123.18(15) . . ?
C8 C8 C7 117.75(18) 2_675 . ?
C10 C9 C8 121.17(16) . . ?
C10 C9 H9 119.4 . . ?
C8 C9 H9 119.4 . . ?
C9 C10 C6 120.41(16) . 2_675 ?
C9 C10 H10 119.8 . . ?
C6 C10 H10 119.8 2_675 . ?

loop_
_geom_bond_atom_site_label_1
_geom_bond_atom_site_label_2
_geom_bond_distance
_geom_bond_site_symmetry_2
_geom_bond_publ_flag
S1 O3 1.4592(14) . ?
S1 O2 1.4604(14) . ?
S1 O1 1.4656(16) . ?
S1 C7 1.7944(17) . ?
N1 C1 1.361(2) . ?
N1 C5 1.369(3) . ?
N1 H1A 0.865(10) . ?
N2 C1 1.327(3) . ?
N2 H2A 0.854(10) . ?
N2 H2B 0.858(10) . ?
C1 C2 1.418(3) . ?
C2 C3 1.362(3) . ?
C2 H2 0.9300 . ?
C3 C4 1.412(3) . ?
C3 H3 0.9300 . ?
C4 C5 1.351(3) . ?
C4 H4 0.9300 . ?
C5 H5 0.9300 . ?
C6 C7 1.374(2) . ?
C6 C10 1.410(2) 2_675 ?
C6 H6 0.9300 . ?
C7 C8 1.437(2) . ?
C8 C9 1.427(2) . ?
C8 C8 1.434(3) 2_675 ?
C9 C10 1.366(3) . ?
C9 H9 0.9300 . ?
C10 C6 1.410(2) 2_675 ?
C10 H10 0.9300 . ?

loop_
_geom_hbond_atom_site_label_D
_geom_hbond_atom_site_label_H
_geom_hbond_atom_site_label_A
_geom_hbond_distance_DH
_geom_hbond_distance_HA
_geom_hbond_distance_DA
_geom_hbond_angle_DHA
_geom_hbond_site_symmetry_A
N2 H2B S1 0.858(10) 2.969(14) 3.739(2) 150(2) .
N2 H2B O3 0.858(10) 2.187(10) 3.045(2) 177(2) .
N2 H2A O2 0.854(10) 2.145(11) 2.979(2) 165.4(19) 2_576
N1 H1A S1 0.865(10) 3.022(13) 3.848(2) 161(2) .
N1 H1A O1 0.865(10) 1.882(11) 2.738(2) 170(2) .
